data_2003874
loop_
_publ_author_name
'Hursthouse, M. B.'
'Malik, K. M. A.'
'Evans, E. W.'
'Howlader, M. B. H.'
'Atlay, M. T.'

_publ_section_title
;
 <i>trans</i>-Aquacarbonylbis(triphenylarsine)rhodium(I)
 Tetrafluoroborate Dichloromethane Solvate (1/1)
;
_journal_issue 9
_journal_name_full 'Acta Crystallographica Section C'
_journal_page_first 1782
_journal_page_last 1784
_journal_paper_doi 10.1107/S0108270195004082
_journal_volume 51
_journal_year 1995
_chemical_formula_moiety '[C~37~H~32~AsO~2~Rh]^+^BF~4~^-^.CH~2~Cl~2~'
_chemical_formula_sum 'C38 H34 As2 B Cl2 F4 O2 Rh'
_chemical_formula_weight 933.11
_chemical_name_systematic
;
aquacarbonylbis(triphenylarsine)rhodium(I)
tetrafluoroborate dichloromethane (1/1)
;
_space_group_crystal_system triclinic
_space_group_IT_number 2
_space_group_name_Hall '-P 1'
_space_group_name_H-M_alt 'P -1'
_audit_creation_method SHELXL-93
_cell_angle_alpha 87.970(10)
_cell_angle_beta 67.360(10)
_cell_angle_gamma 80.190(10)
_cell_formula_units_Z 2
_cell_length_a 12.0690(10)
_cell_length_b 12.600(2)
_cell_length_c 13.556(2)
_cell_measurement_reflns_used 250
_cell_measurement_temperature 150.0(2)
_cell_measurement_theta_max 30.11
_cell_measurement_theta_min 2.26
_cell_volume 1873.7(5)
_computing_cell_refinement 'REFINE MADNES'
_computing_data_collection 'MADONL MADNES (Plugrath & Messerschmidt, 1989)'
_computing_data_reduction 'ABSURD MADNES'
_computing_molecular_graphics 'SNOOPI (Davies, 1983)'
_computing_publication_material SHELXL93
_computing_structure_refinement 'SHELXL93 (Sheldrick, 1993)'
_computing_structure_solution 'SHELXS86 (Sheldrick, 1990)'
_diffrn_ambient_temperature 150(2)
_diffrn_measurement_device
;FAST area detector with rotating anode generator (Darr, Drake, Hursthouse &
Malik, 1993)
;
_diffrn_radiation_monochromator graphite
_diffrn_radiation_source 'rotating anode generator'
_diffrn_radiation_type MoK\a
_diffrn_radiation_wavelength .71069
_diffrn_reflns_av_R_equivalents .0357
_diffrn_reflns_av_sigmaI/netI 0.2701
_diffrn_reflns_limit_h_max 16
_diffrn_reflns_limit_h_min -016
_diffrn_reflns_limit_k_max 16
_diffrn_reflns_limit_k_min -012
_diffrn_reflns_limit_l_max 18
_diffrn_reflns_limit_l_min -016
_diffrn_reflns_number 9155
_diffrn_reflns_theta_max 30.11
_diffrn_reflns_theta_min 2.26
_diffrn_standards_number 0
_exptl_absorpt_coefficient_mu 2.328
_exptl_absorpt_correction_type none
_exptl_crystal_colour yellow
_exptl_crystal_density_diffrn 1.654
_exptl_crystal_description parallelepiped
_exptl_crystal_F_000 928
_exptl_crystal_size_max .20
_exptl_crystal_size_mid .12
_exptl_crystal_size_min .10
_refine_diff_density_max .670
_refine_diff_density_min -0.560
_refine_ls_extinction_method none
_refine_ls_goodness_of_fit_all .341
_refine_ls_goodness_of_fit_obs .302
_refine_ls_hydrogen_treatment 'see text'
_refine_ls_matrix_type full
_refine_ls_number_parameters 491
_refine_ls_number_reflns 8208
_refine_ls_number_restraints 2
_refine_ls_restrained_S_all 0.341
_refine_ls_restrained_S_obs 0.302
_refine_ls_R_factor_all 0.0568
_refine_ls_R_factor_obs .0287
_refine_ls_shift/esd_max -0.325
_refine_ls_shift/esd_mean 0.020
_refine_ls_structure_factor_coef Fsqd
_refine_ls_weighting_details 'w = 1/[\s^2^(Fo^2^)]'
_refine_ls_weighting_scheme calc
_refine_ls_wR_factor_all .1209
_refine_ls_wR_factor_obs .0724
_reflns_number_observed 3677
_reflns_number_total 8208
_reflns_observed_criterion >2\s(I)
_cod_data_source_file bm1007.cif
_cod_data_source_block 93src040
_cod_depositor_comments
;
 Updating space group information and adding the symmetry operation list.

 Antanas Vaitkus,
 2018-06-14

The following automatic conversions were performed:

'_refine_ls_weighting_scheme' value 'calc w = 1/[\s^2^(Fo^2^)]' was
changed to 'calc'. New tag '_refine_ls_weighting_details' was
created. The value of the new tag was set to 'w = 1/[\s^2^(Fo^2^)]'.

Automatic conversion script
Id: cif_fix_values 3143 2015-03-26 13:38:13Z robertas 
;
_cod_original_cell_volume 1873.8(4)
_cod_database_code 2003874

loop_
_space_group_symop_id
_space_group_symop_operation_xyz
1 x,y,z
2 -x,-y,-z

loop_
_atom_site_aniso_label
_atom_site_aniso_U_11
_atom_site_aniso_U_22
_atom_site_aniso_U_33
_atom_site_aniso_U_12
_atom_site_aniso_U_13
_atom_site_aniso_U_23
Rh 0.01396(13) 0.0186(2) 0.01273(14) 0.00081(10) -0.00334(11) 0.00062(12)
As1 0.0135(2) 0.0167(2) 0.0133(2) -0.00030(13) -0.00436(14) 0.0005(2)
As2 0.0159(2) 0.0195(2) 0.0150(2) 0.00164(14) -0.00298(14) -0.0004(2)
C1 0.018(2) 0.025(2) 0.024(2) 0.0029(14) -0.006(2) -0.002(2)
O1 0.031(2) 0.041(2) 0.027(2) -0.0001(14) -0.0036(13) 0.012(2)
O2 0.0272(14) 0.025(2) 0.0199(14) -0.0013(11) -0.0080(12) 0.0067(13)
C111 0.018(2) 0.020(2) 0.014(2) -0.0012(13) -0.0042(14) 0.0001(15)
C112 0.025(2) 0.024(2) 0.038(2) -0.004(2) -0.016(2) 0.007(2)
C113 0.035(2) 0.021(2) 0.053(3) -0.013(2) -0.013(2) 0.004(2)
C114 0.026(2) 0.040(3) 0.031(2) -0.011(2) -0.011(2) -0.003(2)
C115 0.025(2) 0.053(3) 0.043(3) -0.017(2) -0.020(2) 0.013(2)
C116 0.023(2) 0.039(3) 0.040(3) -0.012(2) -0.020(2) 0.015(2)
C121 0.017(2) 0.021(2) 0.021(2) -0.0042(13) -0.0079(14) 0.007(2)
C122 0.020(2) 0.029(2) 0.023(2) 0.0003(15) -0.005(2) -0.001(2)
C123 0.030(2) 0.032(2) 0.021(2) -0.002(2) -0.009(2) 0.009(2)
C124 0.046(3) 0.025(2) 0.039(3) -0.002(2) -0.021(2) 0.012(2)
C125 0.045(3) 0.019(2) 0.041(3) -0.001(2) -0.020(2) 0.000(2)
C126 0.034(2) 0.024(2) 0.023(2) 0.001(2) -0.015(2) 0.001(2)
C131 0.022(2) 0.016(2) 0.013(2) -0.0007(13) -0.0125(13) 0.0034(14)
C132 0.022(2) 0.031(2) 0.020(2) -0.003(2) -0.006(2) -0.002(2)
C133 0.038(2) 0.031(2) 0.029(2) -0.006(2) -0.025(2) 0.001(2)
C134 0.040(2) 0.033(2) 0.021(2) 0.005(2) -0.015(2) -0.003(2)
C135 0.027(2) 0.036(2) 0.018(2) 0.003(2) -0.004(2) -0.005(2)
C136 0.026(2) 0.023(2) 0.020(2) 0.0016(15) -0.009(2) -0.001(2)
C211 0.026(2) 0.020(2) 0.020(2) 0.0039(15) -0.007(2) 0.004(2)
C212 0.035(2) 0.021(2) 0.025(2) -0.002(2) -0.015(2) 0.006(2)
C213 0.047(3) 0.025(2) 0.037(3) 0.008(2) -0.027(2) -0.007(2)
C214 0.051(3) 0.024(2) 0.031(3) 0.007(2) -0.014(2) 0.000(2)
C215 0.041(3) 0.025(2) 0.030(3) 0.005(2) 0.004(2) 0.008(2)
C216 0.025(2) 0.029(2) 0.035(3) 0.001(2) -0.002(2) 0.008(2)
C221 0.024(2) 0.032(2) 0.018(2) -0.001(2) -0.005(2) -0.002(2)
C222 0.053(3) 0.043(3) 0.049(3) 0.017(2) -0.028(3) -0.020(3)
C223 0.071(4) 0.044(3) 0.055(4) 0.014(3) -0.030(3) -0.027(3)
C224 0.070(4) 0.055(4) 0.035(3) -0.010(3) -0.025(3) -0.014(3)
C225 0.078(4) 0.049(3) 0.043(3) 0.006(3) -0.040(3) -0.010(3)
C226 0.059(3) 0.033(3) 0.035(3) 0.002(2) -0.027(2) -0.007(2)
C231 0.022(2) 0.019(2) 0.016(2) 0.0005(14) -0.0051(15) 0.005(2)
C232 0.020(2) 0.031(2) 0.019(2) 0.005(2) -0.002(2) 0.000(2)
C233 0.023(2) 0.038(3) 0.026(2) 0.000(2) 0.000(2) 0.004(2)
C234 0.023(2) 0.042(3) 0.032(2) -0.008(2) -0.004(2) 0.012(2)
C235 0.032(2) 0.031(3) 0.044(3) -0.009(2) -0.006(2) -0.001(2)
C236 0.022(2) 0.023(2) 0.027(2) -0.0030(15) -0.001(2) 0.000(2)
Cl1 0.0303(6) 0.0640(9) 0.0642(9) -0.0082(6) -0.0188(6) 0.0203(8)
Cl2 0.0801(12) 0.0396(8) 0.0805(13) -0.0067(7) -0.0168(10) 0.0089(8)
C12 0.041(3) 0.074(4) 0.050(4) 0.000(3) -0.006(3) 0.012(3)
B 0.037(3) 0.036(3) 0.029(3) -0.007(2) -0.015(2) 0.005(2)
F1 0.036(2) 0.127(4) 0.060(2) -0.011(2) -0.018(2) -0.016(2)
F2 0.111(3) 0.095(3) 0.058(2) 0.040(2) -0.066(2) -0.025(2)
F3 0.149(4) 0.039(2) 0.052(2) -0.018(2) -0.044(2) -0.002(2)
F4 0.086(3) 0.071(2) 0.044(2) -0.047(2) -0.017(2) 0.004(2)

loop_
_atom_site_label
_atom_site_occupancy
_atom_site_fract_x
_atom_site_fract_y
_atom_site_fract_z
_atom_site_U_iso_or_equiv
_atom_site_thermal_displace_type
_atom_site_calc_flag
_atom_site_refinement_flags
_atom_site_type_symbol
Rh 1 .00012(2) .23932(2) .25550(2) .01609(7) Uani d . Rh
As1 1 .20087(3) .13619(3) .15800(3) .01506(9) Uani d . As
As2 1 -0.19352(3) .35248(3) .35430(3) .01826(9) Uani d . As
C1 1 .0213(3) .3239(3) .1433(3) .0237(8) Uani d . C
O1 1 .0349(3) .3759(3) .0683(3) .0362(8) Uani d . O
O2 1 -.0400(2) .1331(2) .3845(2) .0248(6) Uani d D O
H2A 1 -.040(4) .0629(14) .362(4) .045(15) Uiso d D H
H2B 1 -.0020(18) .134(4) .4340(15) .054(17) Uiso d D H
C111 1 .3336(3) .2126(3) .1400(3) .0181(7) Uani d . C
C112 1 .3315(4) .3135(3) .0957(4) .0281(9) Uani d . C
H112 1 .2655(4) .3443(3) .0787(4) .019(11) Uiso calc R H
C113 1 .4275(4) .3684(4) .0766(4) .0365(11) Uani d . C
H113 1 .4266(4) .4356(4) .0460(4) .07(2) Uiso calc R H
C114 1 .5248(4) .3236(4) .1031(4) .0310(10) Uani d . C
H114 1 .5890(4) .3607(4) .0905(4) .025(12) Uiso calc R H
C115 1 .5266(4) .2244(4) .1479(4) .0374(11) Uani d . C
H115 1 .5925(4) .1942(4) .1650(4) .053(16) Uiso calc R H
C116 1 .4309(4) .1690(4) .1680(4) .0311(10) Uani d . C
H116 1 .4316(4) .1026(4) .2002(4) .048(16) Uiso calc R H
C121 1 .2498(3) -.0009(3) .2107(3) .0194(8) Uani d . C
C122 1 .2466(3) -.0065(4) .3145(3) .0255(9) Uani d . C
H122 1 .2219(3) .0557(4) .3577(3) .028(12) Uiso calc R H
C123 1 .2804(4) -0.1046(4) .3537(3) .0284(9) Uani d . C
H123 1 .2786(4) -0.1082(4) .4229(3) .046(15) Uiso calc R H
C124 1 .3166(4) -0.1971(4) .2894(4) .0362(11) Uani d . C
H124 1 .3382(4) -0.2631(4) .3159(4) .066(19) Uiso calc R H
C125 1 .3208(4) -0.1918(4) .1868(4) .0345(10) Uani d . C
H125 1 .3463(4) -0.2543(4) .1439(4) .053(17) Uiso calc R H
C126 1 .2875(4) -.0943(3) .1462(3) .0263(9) Uani d . C
H126 1 .2903(4) -.0914(3) .0766(3) .030(13) Uiso calc R H
C131 1 .2315(3) .1043(3) .0101(3) .0156(7) Uani d . C
C132 1 .1331(4) .0888(3) -.0138(3) .0250(9) Uani d . C
H132 1 .0569(4) .0901(3) .0408(3) .031(13) Uiso calc R H
C133 1 .1489(4) .0713(4) -0.1196(3) .0289(9) Uani d . C
H133 1 .0835(4) .0592(4) -0.1353(3) .013(10) Uiso calc R H
C134 1 .2608(4) .0719(4) -0.2013(4) .0317(10) Uani d . C
H134 1 .2701(4) .0630(4) -0.2721(4) .043(15) Uiso calc R H
C135 1 .3594(4) .0857(4) -0.1771(3) .0290(9) Uani d . C
H135 1 .4355(4) .0841(4) -0.2319(3) .030(12) Uiso calc R H
C136 1 .3452(4) .1020(3) -.0714(3) .0233(8) Uani d . C
H136 1 .4116(4) .1112(3) -.0556(3) .025(12) Uiso calc R H
C211 1 -0.2626(4) .4631(3) .2800(3) .0234(8) Uani d . C
C212 1 -0.3759(4) .4611(3) .2772(3) .0264(9) Uani d . C
H212 1 -0.4191(4) .4066(3) .3101(3) .021(11) Uiso calc R H
C213 1 -0.4248(4) .5416(4) .2244(4) .0349(11) Uani d . C
H213 1 -0.5006(4) .5408(4) .2219(4) .049(16) Uiso calc R H
C214 1 -0.3596(5) .6229(4) .1757(4) .0372(11) Uani d . C
H214 1 -0.3918(5) .6764(4) .1406(4) .20(5) Uiso calc R H
C215 1 -0.2471(4) .6246(4) .1793(4) .0391(12) Uani d . C
H215 1 -0.2041(4) .6793(4) .1466(4) .023(11) Uiso calc R H
C216 1 -0.1980(4) .5450(4) .2315(4) .0334(10) Uani d . C
H216 1 -0.1224(4) .5464(4) .2341(4) .049(16) Uiso calc R H
C221 1 -0.1908(4) .4332(4) .4716(3) .0261(9) Uani d . C
C222 1 -0.2578(5) .5347(4) .5043(5) .0481(14) Uani d . C
H222 1 -0.3070(5) .5665(4) .4691(5) .08(2) Uiso calc R H
C223 1 -0.2532(6) .5901(5) .5881(5) .057(2) Uani d . C
H223 1 -0.2997(6) .6582(5) .6097(5) .11(3) Uiso calc R H
C224 1 -0.1797(5) .5441(5) .6396(4) .0514(14) Uani d . C
H224 1 -0.1750(5) .5816(5) .6953(4) .08(2) Uiso calc R H
C225 1 -0.1135(6) .4431(5) .6090(5) .053(2) Uani d . C
H225 1 -.0647(6) .4116(5) .6448(5) .059(18) Uiso calc R H
C226 1 -0.1186(5) .3875(4) .5252(4) .0410(12) Uani d . C
H226 1 -.0730(5) .3189(4) .5047(4) .10(3) Uiso calc R H
C231 1 -0.3272(3) .2742(3) .4200(3) .0205(8) Uani d . C
C232 1 -0.4247(3) .3133(4) .5129(3) .0261(9) Uani d . C
H232 1 -0.4236(3) .3749(4) .5481(3) .039(14) Uiso calc R H
C233 1 -0.5235(4) .2605(4) .5532(4) .0327(10) Uani d . C
H233 1 -0.5882(4) .2865(4) .6162(4) .033(13) Uiso calc R H
C234 1 -0.5278(4) .1703(4) .5018(4) .0342(11) Uani d . C
H234 1 -0.5957(4) .1365(4) .5289(4) .058(17) Uiso calc R H
C235 1 -0.4295(4) .1296(4) .4086(4) .0376(11) Uani d . C
H235 1 -0.4310(4) .0678(4) .3739(4) .11(3) Uiso calc R H
C236 1 -0.3284(4) .1825(3) .3676(4) .0267(9) Uani d . C
H236 1 -0.2627(4) .1559(3) .3055(4) .027(12) Uiso calc R H
Cl1 1 .15965(11) .77781(13) -.02152(13) .0531(4) Uani d . Cl
Cl2 1 .1766(2) .58367(13) .0977(2) .0717(5) Uani d . Cl
C12 1 .0912(5) .7090(5) .0945(5) .060(2) Uani d . C
H12A 1 .0113(5) .6991(5) .0994(5) .15(4) Uiso calc R H
H12B 1 .0801(5) .7525(5) .1563(5) .060(19) Uiso calc R H
B 1 .0945(5) .1339(5) .6112(4) .0329(11) Uani d . B
F1 1 .2130(3) .0850(4) .5617(3) .0744(12) Uani d . F
F2 1 .0426(4) .1482(3) .5373(3) .0844(13) Uani d . F
F3 1 .0867(4) .2266(3) .6639(3) .0781(12) Uani d . F
F4 1 .0362(3) .0637(3) .6867(3) .0653(10) Uani d . F

loop_
_atom_type_symbol
_atom_type_description
_atom_type_scat_source
_atom_type_scat_dispersion_real
_atom_type_scat_dispersion_imag
C C 'International Tables Vol C Tables 4.2.6.8 and 6.1.1.4' .0033 .0016
H H 'International Tables Vol C Tables 4.2.6.8 and 6.1.1.4' .0000 .0000
O O 'International Tables Vol C Tables 4.2.6.8 and 6.1.1.4' .0106 .0060
B B 'International Tables Vol C Tables 4.2.6.8 and 6.1.1.4' .0013 .0007
F F 'International Tables Vol C Tables 4.2.6.8 and 6.1.1.4' .0171 .0103
Cl Cl 'International Tables Vol C Tables 4.2.6.8 and 6.1.1.4' .1484 .1585
As As 'International Tables Vol C Tables 4.2.6.8 and 6.1.1.4' -0.0300 2.0070
Rh Rh 'International Tables Vol C Tables 4.2.6.8 and 6.1.1.4' -01.2870 .9190

loop_
_geom_angle_atom_site_label_1
_geom_angle_atom_site_label_2
_geom_angle_atom_site_label_3
_geom_angle
_geom_angle_publ_flag
C1 Rh O2 173.73(14) y
C1 Rh As2 90.05(12) y
O2 Rh As2 87.95(8) y
C1 Rh As1 88.68(12) y
O2 Rh As1 93.71(8) y
As2 Rh As1 176.00(2) y
C121 As1 C131 104.1(2) y
C121 As1 C111 103.0(2) y
C131 As1 C111 100.58(15) y
C121 As1 Rh 119.39(11) y
C131 As1 Rh 113.47(10) y
C111 As1 Rh 114.07(11) y
C221 As2 C231 104.3(2) y
C221 As2 C211 102.7(2) y
C231 As2 C211 101.5(2) y
C221 As2 Rh 112.88(12) y
C231 As2 Rh 114.22(12) y
C211 As2 Rh 119.39(12) y
O1 C1 Rh 177.6(4) y
Rh O2 H2A 111(3) y
Rh O2 H2B 120(3) y
H2A O2 H2B 114(4) y
C116 C111 C112 119.4(4) ?
C116 C111 As1 122.3(3) ?
C112 C111 As1 118.2(3) ?
C111 C112 C113 120.0(4) ?
C111 C112 H112 120.0(2) ?
C113 C112 H112 120.0(3) ?
C114 C113 C112 120.1(4) ?
C114 C113 H113 119.9(3) ?
C112 C113 H113 119.9(3) ?
C113 C114 C115 120.0(4) ?
C113 C114 H114 120.0(3) ?
C115 C114 H114 120.0(2) ?
C116 C115 C114 120.5(4) ?
C116 C115 H115 119.8(3) ?
C114 C115 H115 119.8(2) ?
C111 C116 C115 119.9(4) ?
C111 C116 H116 120.0(2) ?
C115 C116 H116 120.0(3) ?
C126 C121 C122 119.7(4) ?
C126 C121 As1 120.7(3) ?
C122 C121 As1 119.6(3) ?
C123 C122 C121 120.2(4) ?
C123 C122 H122 119.9(3) ?
C121 C122 H122 119.9(2) ?
C122 C123 C124 119.7(4) ?
C122 C123 H123 120.1(3) ?
C124 C123 H123 120.2(3) ?
C125 C124 C123 120.3(4) ?
C125 C124 H124 119.9(3) ?
C123 C124 H124 119.9(3) ?
C124 C125 C126 120.8(4) ?
C124 C125 H125 119.6(3) ?
C126 C125 H125 119.6(3) ?
C125 C126 C121 119.3(4) ?
C125 C126 H126 120.3(3) ?
C121 C126 H126 120.3(2) ?
C132 C131 C136 120.0(3) ?
C132 C131 As1 117.6(3) ?
C136 C131 As1 122.4(3) ?
C131 C132 C133 119.8(4) ?
C131 C132 H132 120.1(2) ?
C133 C132 H132 120.1(2) ?
C134 C133 C132 120.6(4) ?
C134 C133 H133 119.7(2) ?
C132 C133 H133 119.7(2) ?
C133 C134 C135 119.5(4) ?
C133 C134 H134 120.3(2) ?
C135 C134 H134 120.3(3) ?
C136 C135 C134 120.5(4) ?
C136 C135 H135 119.7(2) ?
C134 C135 H135 119.7(3) ?
C135 C136 C131 119.6(4) ?
C135 C136 H136 120.2(2) ?
C131 C136 H136 120.2(2) ?
C212 C211 C216 120.5(4) ?
C212 C211 As2 120.3(3) ?
C216 C211 As2 119.3(3) ?
C213 C212 C211 119.6(4) ?
C213 C212 H212 120.2(3) ?
C211 C212 H212 120.2(2) ?
C212 C213 C214 119.7(4) ?
C212 C213 H213 120.2(3) ?
C214 C213 H213 120.2(3) ?
C213 C214 C215 120.4(4) ?
C213 C214 H214 119.8(3) ?
C215 C214 H214 119.8(3) ?
C214 C215 C216 120.3(5) ?
C214 C215 H215 119.9(3) ?
C216 C215 H215 119.9(3) ?
C215 C216 C211 119.6(4) ?
C215 C216 H216 120.2(3) ?
C211 C216 H216 120.2(3) ?
C226 C221 C222 118.3(4) ?
C226 C221 As2 118.8(3) ?
C222 C221 As2 122.9(3) ?
C221 C222 C223 121.3(5) ?
C221 C222 H222 119.4(3) ?
C223 C222 H222 119.4(3) ?
C224 C223 C222 119.6(5) ?
C224 C223 H223 120.2(3) ?
C222 C223 H223 120.2(3) ?
C223 C224 C225 119.9(5) ?
C223 C224 H224 120.0(3) ?
C225 C224 H224 120.0(3) ?
C226 C225 C224 120.3(5) ?
C226 C225 H225 119.8(3) ?
C224 C225 H225 119.8(3) ?
C225 C226 C221 120.5(5) ?
C225 C226 H226 119.8(3) ?
C221 C226 H226 119.8(3) ?
C232 C231 C236 120.2(4) ?
C232 C231 As2 121.1(3) ?
C236 C231 As2 118.5(3) ?
C231 C232 C233 119.8(4) ?
C231 C232 H232 120.1(2) ?
C233 C232 H232 120.1(3) ?
C232 C233 C234 121.1(4) ?
C232 C233 H233 119.5(3) ?
C234 C233 H233 119.5(3) ?
C235 C234 C233 119.6(4) ?
C235 C234 H234 120.2(3) ?
C233 C234 H234 120.2(3) ?
C234 C235 C236 119.6(5) ?
C234 C235 H235 120.2(3) ?
C236 C235 H235 120.2(3) ?
C235 C236 C231 119.6(4) ?
C235 C236 H236 120.2(3) ?
C231 C236 H236 120.2(2) ?
Cl1 C12 Cl2 112.7(3) ?
Cl1 C12 H12A 109.1(2) ?
Cl2 C12 H12A 109.1(2) ?
Cl1 C12 H12B 109.0(3) ?
Cl2 C12 H12B 109.0(3) ?
H12A C12 H12B 107.8 ?
F1 B F3 111.0(4) ?
F1 B F2 108.6(4) ?
F3 B F2 113.7(5) ?
F1 B F4 106.8(4) ?
F3 B F4 107.7(4) ?
F2 B F4 108.8(4) ?

loop_
_geom_bond_atom_site_label_1
_geom_bond_atom_site_label_2
_geom_bond_distance
_geom_bond_publ_flag
Rh C1 1.787(4) y
Rh O2 2.118(3) y
Rh As2 2.4245(6) y
Rh As1 2.4268(6) y
As1 C121 1.932(4) y
As1 C131 1.937(3) y
As1 C111 1.939(4) y
As2 C221 1.931(4) y
As2 C231 1.934(4) y
As2 C211 1.951(4) y
C1 O1 1.162(5) y
O2 H2A 0.948(5) ?
O2 H2B 0.948(5) ?
C111 C116 1.390(5) ?
C111 C112 1.388(6) ?
C112 C113 1.385(5) ?
C112 H112 0.93 ?
C113 C114 1.382(6) ?
C113 H113 0.93 ?
C114 C115 1.370(6) ?
C114 H114 0.93 ?
C115 C116 1.384(5) ?
C115 H115 0.93 ?
C116 H116 0.93 ?
C121 C126 1.392(6) ?
C121 C122 1.393(5) ?
C122 C123 1.387(6) ?
C122 H122 0.93 ?
C123 C124 1.383(6) ?
C123 H123 0.93 ?
C124 C125 1.372(7) ?
C124 H124 0.93 ?
C125 C126 1.389(6) ?
C125 H125 0.93 ?
C126 H126 0.93 ?
C131 C132 1.390(5) ?
C131 C136 1.388(5) ?
C132 C133 1.393(6) ?
C132 H132 0.93 ?
C133 C134 1.379(6) ?
C133 H133 0.93 ?
C134 C135 1.390(6) ?
C134 H134 0.93 ?
C135 C136 1.395(5) ?
C135 H135 0.93 ?
C136 H136 0.93 ?
C211 C212 1.387(5) ?
C211 C216 1.391(6) ?
C212 C213 1.400(6) ?
C212 H212 0.93 ?
C213 C214 1.389(7) ?
C213 H213 0.93 ?
C214 C215 1.380(7) ?
C214 H214 0.93 ?
C215 C216 1.389(6) ?
C215 H215 0.93 ?
C216 H216 0.93 ?
C221 C226 1.380(6) ?
C221 C222 1.378(6) ?
C222 C223 1.377(7) ?
C222 H222 0.93 ?
C223 C224 1.373(8) ?
C223 H223 0.93 ?
C224 C225 1.365(8) ?
C224 H224 0.93 ?
C225 C226 1.383(7) ?
C225 H225 0.93 ?
C226 H226 0.93 ?
C231 C232 1.385(5) ?
C231 C236 1.384(6) ?
C232 C233 1.380(6) ?
C232 H232 0.93 ?
C233 C234 1.373(7) ?
C233 H233 0.93 ?
C234 C235 1.397(7) ?
C234 H234 0.93 ?
C235 C236 1.403(6) ?
C235 H235 0.93 ?
C236 H236 0.93 ?
Cl1 C12 1.748(6) ?
Cl2 C12 1.742(6) ?
C12 H12A 0.97 ?
C12 H12B 0.97 ?
B F1 1.366(6) y
B F3 1.362(6) y
B F2 1.364(6) y
B F4 1.385(6) y
